data_7245054
loop_
_publ_author_name
'Nicholas, Aaron D.'
'Garman, Leah C.'
'Albano, Nicolina'
'Cahill, Chris'

_publ_section_title
;
 Insight on noncovalent interactions and orbital constructs in
 low-dimensional antimony halide perovskites
;
_journal_name_full 'Physical Chemistry Chemical Physics'
_journal_paper_doi 10.1039/D2CP01996E
_journal_year 2022
_chemical_formula_moiety 'C5 H5 Cl N, Br4 Sb'
_chemical_formula_sum 'C5 H5 Br4 Cl N Sb'
_chemical_formula_weight 555.94
_space_group_crystal_system monoclinic
_space_group_IT_number 14
_space_group_name_Hall '-P 2yn'
_space_group_name_H-M_alt 'P 1 21/n 1'
_atom_sites_solution_hydrogens geom
_audit_update_record
;
2021-03-11 deposited with the CCDC.	2022-06-06 downloaded from the CCDC.
;
_cell_angle_alpha 90
_cell_angle_beta 93.543(4)
_cell_angle_gamma 90
_cell_formula_units_Z 8
_cell_length_a 7.4582(5)
_cell_length_b 27.950(3)
_cell_length_c 11.8379(15)
_cell_measurement_reflns_used 9827
_cell_measurement_temperature 100.(2)
_cell_measurement_theta_max 28.2730
_cell_measurement_theta_min 2.7852
_cell_volume 2463.0(4)
_computing_cell_refinement 'SAINT V8.40A (Bruker Nano, Inc., 2019)'
_computing_data_collection 'Bruker Instrument Service vV6.2.12'
_computing_data_reduction 'SAINT V8.40A (Bruker Nano, Inc., 2019)'
_computing_molecular_graphics 'shelXle (C.B. Huebschle, rev 958)'
_computing_structure_refinement 'SHELXL-2018/3 (Sheldrick, 2018)'
_computing_structure_solution 'SHELXT 2014/5 (Sheldrick, 2014)'
_diffrn_ambient_temperature 100.(2)
_diffrn_detector_area_resol_mean 7.3910
_diffrn_measured_fraction_theta_full 0.998
_diffrn_measured_fraction_theta_max 0.998
_diffrn_measurement_device_type 'Bruker D8 QUEST'
_diffrn_measurement_method '\f and \w scans'
_diffrn_radiation_monochromator 'multilayer mirror'
_diffrn_radiation_type 'Mo K\a'
_diffrn_radiation_wavelength 0.71073
_diffrn_reflns_av_R_equivalents 0.0722
_diffrn_reflns_av_unetI/netI 0.0345
_diffrn_reflns_limit_h_max 9
_diffrn_reflns_limit_h_min -9
_diffrn_reflns_limit_k_max 37
_diffrn_reflns_limit_k_min -37
_diffrn_reflns_limit_l_max 15
_diffrn_reflns_limit_l_min -15
_diffrn_reflns_number 63845
_diffrn_reflns_theta_full 28.29
_diffrn_reflns_theta_max 28.29
_diffrn_reflns_theta_min 1.87
_diffrn_source 'microfocus sealed tube'
_diffrn_source_type 'Incoatec I\mS 3.0'
_exptl_absorpt_coefficient_mu 15.389
_exptl_absorpt_correction_T_max 0.75
_exptl_absorpt_correction_T_min 0.19
_exptl_absorpt_correction_type multi-scan
_exptl_absorpt_process_details
;
Krause, L., Herbst-Irmer, R., Sheldrick, G. M., Stalke, D. (2015).
"Comparison of silver and molybdenum microfocus X-ray sources for
single-crystal structure determination"
J. Appl. Cryst. 48, 3-10.
doi:10.1107/S1600576714022985
;
_exptl_crystal_colour 'clear white'
_exptl_crystal_density_diffrn 2.998
_exptl_crystal_density_method 'not measured'
_exptl_crystal_description Rectangle
_exptl_crystal_F_000 2000
_exptl_crystal_size_max 0.543
_exptl_crystal_size_mid 0.188
_exptl_crystal_size_min 0.156
_refine_diff_density_max 1.031
_refine_diff_density_min -0.991
_refine_ls_extinction_method none
_refine_ls_goodness_of_fit_ref 1.098
_refine_ls_hydrogen_treatment constr
_refine_ls_matrix_type full
_refine_ls_number_parameters 217
_refine_ls_number_reflns 6106
_refine_ls_number_restraints 0
_refine_ls_restrained_S_all 1.098
_refine_ls_R_factor_all 0.0286
_refine_ls_R_factor_gt 0.0248
_refine_ls_shift/su_max 0.001
_refine_ls_shift/su_mean 0.000
_refine_ls_structure_factor_coef Fsqd
_refine_ls_weighting_details 'w=1/[\s^2^(Fo^2^)+(0.0057P)^2^+5.1125P] where P=(Fo^2^+2Fc^2^)/3'
_refine_ls_weighting_scheme calc
_refine_ls_wR_factor_gt 0.0536
_refine_ls_wR_factor_ref 0.0547
_reflns_number_gt 5609
_reflns_number_total 6106
_reflns_threshold_expression 'I > 2\s(I)'
_cod_data_source_file d2cp01996e2.cif
_cod_data_source_block Cmpd5_LCG1_77_A
_cod_depositor_comments
;
The following automatic conversions were performed:

data item '_exptl_absorpt_correction_type' value 'Multi-Scan' was
changed to 'multi-scan' in accordance with the
/home/data/users/saulius/crontab/automatic-downloads/rss-feeds/RSC/lib/dictionaries/cif_core.dic
dictionary named 'cif_core.dic' version 2.4.2 last updated on
2011-04-26.

Automatic conversion script
Id: cif_fix_values 7556 2019-12-06 15:28:31Z antanas 
;
_cod_database_code 7245054

loop_
_space_group_symop_operation_xyz
'x, y, z'
'-x+1/2, y+1/2, -z+1/2'
'-x, -y, -z'
'x-1/2, -y-1/2, z-1/2'

loop_
_atom_site_type_symbol
_atom_site_label
_atom_site_fract_x
_atom_site_fract_y
_atom_site_fract_z
_atom_site_U_iso_or_equiv
_atom_site_adp_type
_atom_site_calc_flag
_atom_site_refinement_flags_adp
_atom_site_refinement_flags_occupancy
_atom_site_refinement_flags_posn
_atom_site_occupancy
_atom_site_disorder_assembly
_atom_site_disorder_group
Sb Sb1 0.20128(3) 0.32505(2) 0.68864(2) 0.01003(5) Uani d . . . 1 . .
Br Br1 -0.10800(5) 0.33192(2) 0.55402(3) 0.01636(8) Uani d . . . 1 . .
Sb Sb2 0.69792(3) 0.40679(2) 0.72602(2) 0.01066(5) Uani d . . . 1 . .
Br Br3 0.08936(5) 0.25128(2) 0.79546(3) 0.01805(8) Uani d . . . 1 . .
Br Br4 0.53508(4) 0.31420(2) 0.82607(3) 0.01323(7) Uani d . . . 1 . .
Br Br5 0.35675(5) 0.41691(2) 0.58185(3) 0.01480(7) Uani d . . . 1 . .
Br Br6 1.00270(4) 0.40099(2) 0.85694(3) 0.01493(7) Uani d . . . 1 . .
Br Br7 0.54855(5) 0.45127(2) 0.88404(3) 0.01506(8) Uani d . . . 1 . .
Br Br8 0.80794(5) 0.48272(2) 0.62497(3) 0.01839(8) Uani d . . . 1 . .
Br Br2 0.34465(5) 0.27772(2) 0.53393(3) 0.01506(8) Uani d . . . 1 . .
C C1 0.7396(5) 0.20394(13) 0.5955(3) 0.0187(7) Uani d . . . 1 . .
H H1 0.762 0.226818 0.538724 0.022 Uiso calc U . R 1 . .
N N1 0.6687(4) 0.21788(11) 0.6918(3) 0.0201(7) Uani d . . . 1 . .
H H5 0.642655 0.248324 0.700356 0.024 Uiso calc U . R 1 . .
Cl Cl1 0.79095(12) 0.06493(3) 0.64461(9) 0.02193(19) Uani d . . . 1 . .
C C2 0.7795(4) 0.15672(13) 0.5793(3) 0.0146(7) Uani d . . . 1 . .
H H2 0.829378 0.146294 0.511636 0.018 Uiso calc U . R 1 . .
C C3 0.7453(4) 0.12457(12) 0.6644(3) 0.0137(7) Uani d . . . 1 . .
C C4 0.6758(5) 0.13954(14) 0.7641(3) 0.0186(7) Uani d . . . 1 . .
H H3 0.656197 0.117455 0.82307 0.022 Uiso calc U . R 1 . .
C C5 0.6358(5) 0.18727(15) 0.7756(3) 0.0228(8) Uani d . . . 1 . .
H H4 0.585273 0.198522 0.842344 0.027 Uiso calc U . R 1 . .
Cl Cl2 0.24025(12) 0.65423(3) 0.89879(8) 0.02178(19) Uani d . . . 1 . .
N N2 0.2730(4) 0.52622(12) 0.6829(3) 0.0218(7) Uani d . . . 1 . .
H H10 0.282144 0.500569 0.640559 0.026 Uiso calc U . R 1 . .
C C7 0.1869(5) 0.56091(13) 0.8508(3) 0.0166(7) Uani d . . . 1 . .
H H7 0.136494 0.558191 0.922258 0.02 Uiso calc U . R 1 . .
C C8 0.2492(4) 0.60485(13) 0.8131(3) 0.0140(7) Uani d . . . 1 . .
C C9 0.3213(5) 0.60871(14) 0.7091(3) 0.0186(7) Uani d . . . 1 . .
H H8 0.361827 0.638688 0.682718 0.022 Uiso calc U . R 1 . .
C C10 0.3332(5) 0.56817(15) 0.6444(3) 0.0231(8) Uani d . . . 1 . .
H H9 0.383812 0.56975 0.572808 0.028 Uiso calc U . R 1 . .
C C6 0.2003(5) 0.52178(14) 0.7820(3) 0.0205(8) Uani d . . . 1 . .
H H6 0.157592 0.491525 0.805128 0.025 Uiso calc U . R 1 . .

loop_
_atom_site_aniso_label
_atom_site_aniso_U_11
_atom_site_aniso_U_22
_atom_site_aniso_U_33
_atom_site_aniso_U_12
_atom_site_aniso_U_13
_atom_site_aniso_U_23
Sb1 0.01171(10) 0.01173(11) 0.00688(11) 0.00044(8) 0.00230(8) -0.00029(8)
Br1 0.01578(16) 0.02061(18) 0.01242(17) 0.00299(13) -0.00143(13) -0.00259(13)
Sb2 0.01266(10) 0.01119(11) 0.00819(11) 0.00025(8) 0.00125(8) -0.00010(8)
Br3 0.02187(17) 0.01966(18) 0.01281(17) -0.00673(13) 0.00266(14) 0.00412(14)
Br4 0.01710(16) 0.01380(16) 0.00870(16) 0.00039(12) -0.00003(13) -0.00132(12)
Br5 0.01868(16) 0.01343(16) 0.01230(17) -0.00050(12) 0.00098(13) 0.00146(13)
Br6 0.01477(16) 0.02023(18) 0.00977(16) 0.00215(13) 0.00066(13) -0.00037(13)
Br7 0.01830(16) 0.01614(17) 0.01094(16) 0.00389(13) 0.00242(13) -0.00171(13)
Br8 0.02553(18) 0.01780(18) 0.01156(17) -0.00733(14) -0.00122(14) 0.00352(13)
Br2 0.01856(16) 0.01952(18) 0.00724(16) 0.00599(13) 0.00187(13) -0.00194(13)
C1 0.0192(17) 0.0171(18) 0.0193(19) -0.0008(14) -0.0032(15) 0.0039(15)
N1 0.0238(16) 0.0144(15) 0.0209(17) 0.0035(12) -0.0075(13) -0.0046(13)
Cl1 0.0227(4) 0.0122(4) 0.0309(5) 0.0014(3) 0.0023(4) 0.0012(4)
C2 0.0141(15) 0.0205(18) 0.0093(16) -0.0018(13) 0.0018(13) -0.0028(13)
C3 0.0109(15) 0.0102(16) 0.0196(18) -0.0003(12) -0.0021(13) 0.0017(13)
C4 0.0172(17) 0.026(2) 0.0125(17) -0.0013(14) 0.0017(14) 0.0058(15)
C5 0.0170(17) 0.036(2) 0.0141(19) -0.0003(16) -0.0058(15) -0.0091(16)
Cl2 0.0241(4) 0.0194(4) 0.0217(5) 0.0004(3) -0.0001(4) -0.0093(4)
N2 0.0213(16) 0.0198(17) 0.0240(18) 0.0017(12) -0.0017(14) -0.0116(13)
C7 0.0135(16) 0.0235(19) 0.0127(17) 0.0008(14) 0.0001(13) 0.0025(14)
C8 0.0133(15) 0.0155(17) 0.0125(17) 0.0022(13) -0.0043(13) -0.0027(13)
C9 0.0217(18) 0.0185(18) 0.0153(18) -0.0025(14) -0.0006(15) 0.0028(14)
C10 0.0217(18) 0.036(2) 0.0111(18) -0.0031(16) 0.0006(15) -0.0061(16)
C6 0.0160(17) 0.0170(18) 0.028(2) 0.0007(14) -0.0049(15) 0.0024(16)

loop_
_atom_type_symbol
_atom_type_description
_atom_type_scat_dispersion_real
_atom_type_scat_dispersion_imag
_atom_type_scat_source
C C 0.0033 0.0016 'International Tables Vol C Tables 4.2.6.8 and 6.1.1.4'
H H 0.0000 0.0000 'International Tables Vol C Tables 4.2.6.8 and 6.1.1.4'
Br Br -0.2901 2.4595 'International Tables Vol C Tables 4.2.6.8 and 6.1.1.4'
Cl Cl 0.1484 0.1585 'International Tables Vol C Tables 4.2.6.8 and 6.1.1.4'
N N 0.0061 0.0033 'International Tables Vol C Tables 4.2.6.8 and 6.1.1.4'
Sb Sb -0.5866 1.5461 'International Tables Vol C Tables 4.2.6.8 and 6.1.1.4'

loop_
_geom_angle_atom_site_label_1
_geom_angle_atom_site_label_2
_geom_angle_atom_site_label_3
_geom_angle_site_symmetry_1
_geom_angle_site_symmetry_3
_geom_angle
_geom_angle_publ_flag
Br2 Sb1 Br3 . . 95.744(16) ?
Br2 Sb1 Br1 . . 89.650(14) ?
Br3 Sb1 Br1 . . 93.154(14) ?
Br2 Sb1 Br4 . . 88.003(13) ?
Br3 Sb1 Br4 . . 86.229(13) ?
Br1 Sb1 Br4 . . 177.501(13) ?
Br7 Sb2 Br8 . . 95.968(16) ?
Br7 Sb2 Br6 . . 89.924(14) ?
Br8 Sb2 Br6 . . 92.008(14) ?
Br7 Sb2 Br5 . . 88.723(14) ?
Br8 Sb2 Br5 . . 86.654(13) ?
Br6 Sb2 Br5 . . 177.989(13) ?
N1 C1 C2 . . 119.9(3) ?
N1 C1 H1 . . 120.0 ?
C2 C1 H1 . . 120.0 ?
C1 N1 C5 . . 122.7(3) ?
C1 N1 H5 . . 118.6 ?
C5 N1 H5 . . 118.6 ?
C1 C2 C3 . . 118.2(3) ?
C1 C2 H2 . . 120.9 ?
C3 C2 H2 . . 120.9 ?
C4 C3 C2 . . 121.3(3) ?
C4 C3 Cl1 . . 119.8(3) ?
C2 C3 Cl1 . . 118.9(3) ?
C5 C4 C3 . . 118.2(3) ?
C5 C4 H3 . . 120.9 ?
C3 C4 H3 . . 120.9 ?
N1 C5 C4 . . 119.6(4) ?
N1 C5 H4 . . 120.2 ?
C4 C5 H4 . . 120.2 ?
C6 N2 C10 . . 122.9(3) ?
C6 N2 H10 . . 118.5 ?
C10 N2 H10 . . 118.5 ?
C6 C7 C8 . . 118.3(3) ?
C6 C7 H7 . . 120.8 ?
C8 C7 H7 . . 120.8 ?
C9 C8 C7 . . 120.7(3) ?
C9 C8 Cl2 . . 119.8(3) ?
C7 C8 Cl2 . . 119.5(3) ?
C10 C9 C8 . . 118.4(4) ?
C10 C9 H8 . . 120.8 ?
C8 C9 H8 . . 120.8 ?
N2 C10 C9 . . 119.7(4) ?
N2 C10 H9 . . 120.1 ?
C9 C10 H9 . . 120.1 ?
N2 C6 C7 . . 119.9(4) ?
N2 C6 H6 . . 120.0 ?
C7 C6 H6 . . 120.0 ?

loop_
_geom_bond_atom_site_label_1
_geom_bond_atom_site_label_2
_geom_bond_site_symmetry_2
_geom_bond_distance
_geom_bond_publ_flag
Sb1 Br2 . 2.5475(4) ?
Sb1 Br3 . 2.5841(4) ?
Sb1 Br1 . 2.7283(4) ?
Sb1 Br4 . 2.9044(4) ?
Sb2 Br7 . 2.5581(4) ?
Sb2 Br8 . 2.5943(5) ?
Sb2 Br6 . 2.6758(4) ?
Sb2 Br5 . 2.9884(5) ?
C1 N1 . 1.344(5) ?
C1 C2 . 1.369(5) ?
C1 H1 . 0.95 ?
N1 C5 . 1.344(5) ?
N1 H5 . 0.88 ?
Cl1 C3 . 1.720(3) ?
C2 C3 . 1.385(5) ?
C2 H2 . 0.95 ?
C3 C4 . 1.383(5) ?
C4 C5 . 1.375(6) ?
C4 H3 . 0.95 ?
C5 H4 . 0.95 ?
Cl2 C8 . 1.716(4) ?
N2 C6 . 1.327(5) ?
N2 C10 . 1.345(5) ?
N2 H10 . 0.88 ?
C7 C6 . 1.371(5) ?
C7 C8 . 1.396(5) ?
C7 H7 . 0.95 ?
C8 C9 . 1.379(5) ?
C9 C10 . 1.373(5) ?
C9 H8 . 0.95 ?
C10 H9 . 0.95 ?
C6 H6 . 0.95 ?
